data_1569271
loop_
_publ_author_name
'D&#xed;az-Torres, Ra&#xfa;l'
'Chastanet, Guillaume'
'Collet, Eric'
'Trzop, Elzbieta'
'Harding, Phimphaka'
'Harding, David J.'

_publ_section_title
;
 Bidirectional photoswitchability in an iron(iii) spin crossover complex:
 symmetry-breaking and solvent effects.
;
_journal_issue 26
_journal_name_full 'Chemical science'
_journal_page_first 7185
_journal_page_last 7191
_journal_paper_doi 10.1039/d3sc01495a
_journal_volume 14
_journal_year 2023
_chemical_formula_moiety 'C32 H20 Fe I2 N4 O2, 2(C H4 O), N O3'
_chemical_formula_sum 'C34 H28 Fe I2 N5 O7'
_chemical_formula_weight 928.26
_chemical_melting_point ?
_chemical_properties_physical Light-sensitive,Photo-sensitive
_space_group_crystal_system triclinic
_space_group_IT_number 2
_space_group_name_Hall '-P 1'
_space_group_name_H-M_alt 'P -1'
_atom_sites_solution_hydrogens geom
_atom_sites_solution_primary dual
_atom_sites_solution_secondary difmap
_audit_creation_method
;
Olex2 1.2
(compiled 2018.05.29 svn.r3508 for OlexSys, GUI svn.r5506)
;
_audit_update_record
;
2022-11-16 deposited with the CCDC.	2023-06-01 downloaded from the CCDC.
;
_cell_angle_alpha 80.502(2)
_cell_angle_beta 69.212(3)
_cell_angle_gamma 68.990(3)
_cell_formula_units_Z 2
_cell_length_a 11.8742(4)
_cell_length_b 12.3742(3)
_cell_length_c 12.7752(3)
_cell_measurement_reflns_used 10437
_cell_measurement_temperature 10.0
_cell_measurement_theta_max 32.0020
_cell_measurement_theta_min 3.1690
_cell_volume 1636.70(9)
_computing_cell_refinement 'CrysAlisPro 1.171.41.95a (Rigaku OD, 2021)'
_computing_data_collection 'CrysAlisPro 1.171.41.95a (Rigaku OD, 2021)'
_computing_data_reduction 'CrysAlisPro 1.171.41.95a (Rigaku OD, 2021)'
_computing_molecular_graphics 'Olex2 (Dolomanov et al., 2009)'
_computing_publication_material 'Olex2 (Dolomanov et al., 2009)'
_computing_structure_refinement 'ShelXL (Sheldrick, 2015)'
_computing_structure_solution 'SHELXT 2014/5 (Sheldrick, 2014)'
_diffrn_ambient_temperature 10.0
_diffrn_detector 'CCD plate'
_diffrn_detector_area_resol_mean 16.1852
_diffrn_detector_type Sapphire3
_diffrn_measured_fraction_theta_full 0.999
_diffrn_measured_fraction_theta_max 0.999
_diffrn_measurement_details
;
List of Runs (angles in degrees, time in seconds):

  # Type    Start    End  Width  t~exp~   \w     \q     \k     \f   Frames
#--------------------------------------------------------------------------
  1  \w    -61.00  44.00   1.00   17.50    --  -28.40  77.00-180.00  105
  2  \w   -101.00   5.00   1.00   17.50    --  -28.40 -77.00 -90.00  106
  3  \w   -104.00  38.00   1.00   17.50    --  -28.40 -19.00   0.00  142
  4  \w     -3.00 103.00   1.00   17.50    --   30.12  77.00 120.00  106
  5  \w    -25.00  75.00   1.00   17.50    --   30.12 -99.00-120.00  100
  6  \w    -25.00  75.00   1.00   17.50    --   30.12 -99.00   0.00  100
  7  \w    -99.00 -50.00   1.00   17.50    --  -28.40 -57.00 -30.00   49
  8  \w    -40.00  54.00   1.00   17.50    --   30.12 -57.00  30.00   94
;
_diffrn_measurement_device 'four-circle diffractometer'
_diffrn_measurement_device_type 'Xcalibur, Sapphire3'
_diffrn_measurement_method '\w scans'
_diffrn_orient_matrix_type 'CrysAlisPro convention (1999,Acta A55,543-557)'
_diffrn_orient_matrix_UB_11 -0.0588845000
_diffrn_orient_matrix_UB_12 -0.0052189000
_diffrn_orient_matrix_UB_13 0.0037188000
_diffrn_orient_matrix_UB_21 0.0054164000
_diffrn_orient_matrix_UB_22 0.0266482000
_diffrn_orient_matrix_UB_23 -0.0543624000
_diffrn_orient_matrix_UB_31 0.0326943000
_diffrn_orient_matrix_UB_32 -0.0551369000
_diffrn_orient_matrix_UB_33 -0.0237583000
_diffrn_radiation_monochromator graphite
_diffrn_radiation_probe x-ray
_diffrn_radiation_type MoK\a
_diffrn_radiation_wavelength 0.71073
_diffrn_reflns_av_R_equivalents 0.0436
_diffrn_reflns_av_unetI/netI 0.0475
_diffrn_reflns_Laue_measured_fraction_full 0.999
_diffrn_reflns_Laue_measured_fraction_max 0.999
_diffrn_reflns_limit_h_max 15
_diffrn_reflns_limit_h_min -14
_diffrn_reflns_limit_k_max 15
_diffrn_reflns_limit_k_min -15
_diffrn_reflns_limit_l_max 16
_diffrn_reflns_limit_l_min -16
_diffrn_reflns_number 23564
_diffrn_reflns_point_group_measured_fraction_full 0.999
_diffrn_reflns_point_group_measured_fraction_max 0.999
_diffrn_reflns_theta_full 25.242
_diffrn_reflns_theta_max 26.999
_diffrn_reflns_theta_min 2.968
_diffrn_source 'fine-focus sealed X-ray tube'
_diffrn_source_type 'Enhance (Mo) X-ray Source'
_exptl_absorpt_coefficient_mu 2.405
_exptl_absorpt_correction_T_max 0.962
_exptl_absorpt_correction_T_min 0.766
_exptl_absorpt_correction_type analytical
_exptl_absorpt_process_details
;
CrysAlisPro 1.171.41.95a (Rigaku Oxford Diffraction, 2021)
Analytical numeric absorption correction using a multifaceted crystal
model based on expressions derived by R.C. Clark & J.S. Reid.
(Clark, R. C. & Reid, J. S. (1995). Acta Cryst. A51, 887-897)
Empirical absorption correction using spherical harmonics,
implemented in SCALE3 ABSPACK scaling algorithm.
;
_exptl_crystal_colour 'dark black'
_exptl_crystal_colour_modifier dark
_exptl_crystal_colour_primary black
_exptl_crystal_density_diffrn 1.884
_exptl_crystal_density_meas ?
_exptl_crystal_density_method none
_exptl_crystal_description plate
_exptl_crystal_F_000 910
_exptl_crystal_preparation 'Magnetic properties'
_exptl_crystal_size_max 0.164
_exptl_crystal_size_mid 0.12
_exptl_crystal_size_min 0.016
_refine_diff_density_max 1.297
_refine_diff_density_min -1.002
_refine_diff_density_rms 0.123
_refine_ls_extinction_method none
_refine_ls_goodness_of_fit_ref 1.043
_refine_ls_hydrogen_treatment constr
_refine_ls_matrix_type full
_refine_ls_number_parameters 446
_refine_ls_number_reflns 7147
_refine_ls_number_restraints 0
_refine_ls_restrained_S_all 1.043
_refine_ls_R_factor_all 0.0451
_refine_ls_R_factor_gt 0.0315
_refine_ls_shift/su_max 0.001
_refine_ls_shift/su_mean 0.000
_refine_ls_structure_factor_coef Fsqd
_refine_ls_weighting_details 'w=1/[\s^2^(Fo^2^)+(0.0212P)^2^+2.0995P] where P=(Fo^2^+2Fc^2^)/3'
_refine_ls_weighting_scheme calc
_refine_ls_wR_factor_gt 0.0623
_refine_ls_wR_factor_ref 0.0670
_reflns_Friedel_coverage 0.000
_reflns_number_gt 5865
_reflns_number_total 7147
_reflns_threshold_expression 'I > 2\s(I)'
_cod_data_source_file d3sc01495a2.cif
_cod_data_source_block Feqsal980nm010K
_cod_depositor_comments
;
The following automatic conversions were performed:

data item '_chemical_melting_point' value 'not measured' was changed
to '?' -- the value is undefined or not given.

data item '_exptl_crystal_density_meas' value 'not measured' was
changed to '?' -- the value is perceived as not measured.

Automatic conversion script
Id: cif_fix_values 8170 2020-07-09 18:12:32Z antanas 

 Adding full bibliography for 1569262--1569271.cif.
;
_cod_original_cell_volume 1636.69(9)
_cod_database_code 1569271
_shelx_shelxl_version_number 2017/1
_chemical_oxdiff_formula 'C34 H28 Fe I2 N5 O7'
_shelx_space_group_comment
;
The symmetry employed for this shelxl refinement is uniquely defined
by the following loop, which should always be used as a source of
symmetry information in preference to the above space-group names.
They are only intended as comments.
;
_shelx_estimated_absorpt_t_max 0.963
_shelx_estimated_absorpt_t_min 0.694
_reflns_odcompleteness_completeness 99.90
_reflns_odcompleteness_iscentric 1
_reflns_odcompleteness_theta 30.44
_olex2_refinement_description
;
1. Fixed Uiso
 At 1.2 times of:
  All C(H) groups
 At 1.5 times of:
  All C(H,H,H) groups, All O(H) groups
2.a Aromatic/amide H refined with riding coordinates:
 C2(H2), C3(H3), C5(H5), C7(H7), C9(H9), C10(H10), C11(H11), C14(H14),
 C15(H15), C16(H16), C18(H18), C19(H19), C21(H21), C23(H23), C25(H25), C26(H26),
  C27(H27), C30(H30), C31(H31), C32(H32)
2.b Idealised Me refined as rotating group:
 C33(H33A,H33B,H33C), C34(H34A,H34B,H34C)
2.c Idealised tetrahedral OH refined as rotating group:
 O3(H3A), O4(H4)
;
_olex2_submission_special_instructions 'No special instructions were received'
_oxdiff_exptl_absorpt_empirical_details
;
Empirical correction (ABSPACK) includes:
- Absorption correction using spherical harmonics
- Frame scaling
;
_oxdiff_exptl_absorpt_empirical_full_max 1.062
_oxdiff_exptl_absorpt_empirical_full_min 0.954

loop_
_space_group_symop_operation_xyz
'x, y, z'
'-x, -y, -z'

loop_
_atom_site_label
_atom_site_type_symbol
_atom_site_fract_x
_atom_site_fract_y
_atom_site_fract_z
_atom_site_U_iso_or_equiv
_atom_site_adp_type
_atom_site_occupancy
_atom_site_site_symmetry_order
_atom_site_calc_flag
_atom_site_refinement_flags_posn
_atom_site_refinement_flags_adp
_atom_site_refinement_flags_occupancy
_atom_site_disorder_assembly
_atom_site_disorder_group
I1 I 0.29533(2) 0.98727(2) 1.05839(2) 0.01318(6) Uani 1 1 d . . . A 5
I2 I 0.31352(2) 0.05033(2) 0.59124(2) 0.01442(7) Uani 1 1 d . . . B 7
Fe1 Fe 0.62666(5) 0.44432(4) 0.70749(4) 0.00814(11) Uani 1 1 d . . . . .
O1 O 0.4966(2) 0.5927(2) 0.7261(2) 0.0114(5) Uani 1 1 d . . . . .
O2 O 0.5124(2) 0.3573(2) 0.77307(19) 0.0121(5) Uani 1 1 d . . . . .
O3 O 0.7686(2) 0.8422(2) 0.7730(2) 0.0175(6) Uani 1 1 d . . . . .
H3A H 0.840594 0.841315 0.728290 0.026 Uiso 1 1 calc GR . . . .
O4 O 0.7719(3) 0.6564(2) 0.9191(2) 0.0214(6) Uani 1 1 d . . . . .
H4 H 0.761783 0.712255 0.872243 0.032 Uiso 1 1 calc GR . . . .
O5 O 0.1886(2) 0.8371(2) 0.5947(2) 0.0136(5) Uani 1 1 d . . . . .
O6 O 0.0633(2) 0.8093(2) 0.7608(2) 0.0178(6) Uani 1 1 d . . . . .
O7 O 0.0024(2) 0.8269(2) 0.6158(2) 0.0144(5) Uani 1 1 d . . . . .
N1 N 0.6605(3) 0.4683(2) 0.8515(2) 0.0092(6) Uani 1 1 d . . . . .
N2 N 0.7841(3) 0.2932(2) 0.7151(2) 0.0093(6) Uani 1 1 d . . . . .
N3 N 0.6373(3) 0.4091(2) 0.5478(2) 0.0087(6) Uani 1 1 d . . . . .
N4 N 0.7601(3) 0.5261(2) 0.5970(2) 0.0095(6) Uani 1 1 d . . . . .
N5 N 0.0863(3) 0.8236(2) 0.6577(2) 0.0107(6) Uani 1 1 d . . . . .
C1 C 0.4557(3) 0.6739(3) 0.7982(3) 0.0097(7) Uani 1 1 d . . . . .
C2 C 0.3609(3) 0.7786(3) 0.7857(3) 0.0114(7) Uani 1 1 d . . . . .
H2 H 0.328161 0.789428 0.725477 0.014 Uiso 1 1 calc R . . . .
C3 C 0.3155(3) 0.8651(3) 0.8593(3) 0.0137(8) Uani 1 1 d . . . . .
H3 H 0.251654 0.935023 0.849064 0.016 Uiso 1 1 calc R . . . .
C4 C 0.3612(3) 0.8526(3) 0.9495(3) 0.0123(7) Uani 1 1 d . . . . .
C5 C 0.4512(3) 0.7504(3) 0.9653(3) 0.0112(7) Uani 1 1 d . . . . .
H5 H 0.480900 0.740346 1.027334 0.013 Uiso 1 1 calc R . . . .
C6 C 0.5005(3) 0.6596(3) 0.8903(3) 0.0106(7) Uani 1 1 d . . . . .
C7 C 0.5965(3) 0.5572(3) 0.9139(3) 0.0097(7) Uani 1 1 d . . . . .
H7 H 0.614496 0.554566 0.981185 0.012 Uiso 1 1 calc R . . . .
C8 C 0.7593(3) 0.3766(3) 0.8813(3) 0.0105(7) Uani 1 1 d . . . . .
C9 C 0.7962(3) 0.3699(3) 0.9731(3) 0.0117(7) Uani 1 1 d . . . . .
H9 H 0.755184 0.431457 1.023352 0.014 Uiso 1 1 calc R . . . .
C10 C 0.8944(3) 0.2727(3) 0.9936(3) 0.0133(8) Uani 1 1 d . . . . .
H10 H 0.917947 0.269134 1.058135 0.016 Uiso 1 1 calc R . . . .
C11 C 0.9568(3) 0.1828(3) 0.9219(3) 0.0132(8) Uani 1 1 d . . . . .
H11 H 1.022997 0.118048 0.937041 0.016 Uiso 1 1 calc R . . . .
C12 C 0.9228(3) 0.1865(3) 0.8261(3) 0.0107(7) Uani 1 1 d . . . . .
C13 C 0.8229(3) 0.2846(3) 0.8060(3) 0.0106(7) Uani 1 1 d . . . . .
C14 C 0.9799(3) 0.0977(3) 0.7482(3) 0.0136(8) Uani 1 1 d . . . . .
H14 H 1.045469 0.029855 0.759390 0.016 Uiso 1 1 calc R . . . .
C15 C 0.9413(3) 0.1092(3) 0.6572(3) 0.0127(7) Uani 1 1 d . . . . .
H15 H 0.980956 0.050676 0.603792 0.015 Uiso 1 1 calc R . . . .
C16 C 0.8421(3) 0.2088(3) 0.6438(3) 0.0118(7) Uani 1 1 d . . . . .
H16 H 0.815314 0.215864 0.580518 0.014 Uiso 1 1 calc R . . . .
C17 C 0.4763(3) 0.2899(3) 0.7314(3) 0.0117(7) Uani 1 1 d . . . . .
C18 C 0.4027(3) 0.2235(3) 0.8046(3) 0.0124(7) Uani 1 1 d . . . . .
H18 H 0.383733 0.225204 0.883164 0.015 Uiso 1 1 calc R . . . .
C19 C 0.3585(3) 0.1569(3) 0.7643(3) 0.0141(8) Uani 1 1 d . . . . .
H19 H 0.308754 0.113328 0.815225 0.017 Uiso 1 1 calc R . . . .
C20 C 0.3853(3) 0.1518(3) 0.6487(3) 0.0125(7) Uani 1 1 d . . . . .
C21 C 0.4568(3) 0.2148(3) 0.5750(3) 0.0112(7) Uani 1 1 d . . . . .
H21 H 0.474213 0.212098 0.496804 0.013 Uiso 1 1 calc R . . . .
C22 C 0.5051(3) 0.2838(3) 0.6143(3) 0.0096(7) Uani 1 1 d . . . . .
C23 C 0.5800(3) 0.3449(3) 0.5307(3) 0.0098(7) Uani 1 1 d . . . . .
H23 H 0.588850 0.337937 0.454973 0.012 Uiso 1 1 calc R . . . .
C24 C 0.7150(3) 0.4593(3) 0.4559(3) 0.0089(7) Uani 1 1 d . . . . .
C25 C 0.7321(3) 0.4535(3) 0.3440(3) 0.0121(7) Uani 1 1 d . . . . .
H25 H 0.691385 0.411154 0.322825 0.015 Uiso 1 1 calc R . . . .
C26 C 0.8095(3) 0.5099(3) 0.2611(3) 0.0134(8) Uani 1 1 d . . . . .
H26 H 0.820245 0.504701 0.184570 0.016 Uiso 1 1 calc R . . . .
C27 C 0.8699(3) 0.5720(3) 0.2878(3) 0.0130(8) Uani 1 1 d . . . . .
H27 H 0.921430 0.609688 0.230365 0.016 Uiso 1 1 calc R . . . .
C28 C 0.8549(3) 0.5798(3) 0.4017(3) 0.0109(7) Uani 1 1 d . . . . .
C29 C 0.7778(3) 0.5223(3) 0.4854(3) 0.0091(7) Uani 1 1 d . . . . .
C30 C 0.9119(3) 0.6425(3) 0.4376(3) 0.0134(8) Uani 1 1 d . . . . .
H30 H 0.963272 0.683224 0.384146 0.016 Uiso 1 1 calc R . . . .
C31 C 0.8934(3) 0.6449(3) 0.5486(3) 0.0121(7) Uani 1 1 d . . . . .
H31 H 0.932047 0.686612 0.573205 0.015 Uiso 1 1 calc R . . . .
C32 C 0.8163(3) 0.5849(3) 0.6265(3) 0.0117(7) Uani 1 1 d . . . . .
H32 H 0.804244 0.586949 0.703822 0.014 Uiso 1 1 calc R . . . .
C33 C 0.6736(4) 0.8998(3) 0.7193(3) 0.0205(9) Uani 1 1 d . . . . .
H33A H 0.685933 0.852685 0.659075 0.031 Uiso 1 1 calc GR . . . .
H33B H 0.681385 0.975536 0.687889 0.031 Uiso 1 1 calc GR . . . .
H33C H 0.588744 0.910355 0.774395 0.031 Uiso 1 1 calc GR . . . .
C34 C 0.8813(4) 0.6418(3) 0.9465(3) 0.0209(9) Uani 1 1 d . . . . .
H34A H 0.941774 0.669330 0.883096 0.031 Uiso 1 1 calc GR . . . .
H34B H 0.920943 0.559513 0.963400 0.031 Uiso 1 1 calc GR . . . .
H34C H 0.857324 0.686325 1.012251 0.031 Uiso 1 1 calc GR . . . .

loop_
_atom_site_aniso_label
_atom_site_aniso_U_11
_atom_site_aniso_U_22
_atom_site_aniso_U_33
_atom_site_aniso_U_23
_atom_site_aniso_U_13
_atom_site_aniso_U_12
I1 0.01304(12) 0.01388(13) 0.01262(12) -0.00109(9) -0.00231(9) -0.00596(10)
I2 0.01252(12) 0.01659(13) 0.01706(13) 0.00196(10) -0.00673(10) -0.00728(10)
Fe1 0.0090(2) 0.0098(2) 0.0074(2) 0.00055(19) -0.0038(2) -0.0044(2)
O1 0.0105(12) 0.0133(13) 0.0123(13) -0.0004(10) -0.0062(10) -0.0035(10)
O2 0.0124(13) 0.0138(13) 0.0094(12) 0.0009(10) -0.0018(10) -0.0059(10)
O3 0.0115(13) 0.0220(14) 0.0161(14) -0.0005(11) -0.0040(11) -0.0027(12)
O4 0.0190(15) 0.0214(15) 0.0290(16) 0.0054(12) -0.0136(13) -0.0096(12)
O5 0.0103(13) 0.0171(13) 0.0143(13) -0.0026(10) -0.0029(11) -0.0059(11)
O6 0.0181(14) 0.0236(15) 0.0112(13) 0.0023(11) -0.0061(11) -0.0060(12)
O7 0.0124(13) 0.0185(14) 0.0166(13) -0.0019(11) -0.0077(11) -0.0064(11)
N1 0.0055(14) 0.0142(15) 0.0098(15) 0.0002(12) -0.0033(12) -0.0047(12)
N2 0.0097(14) 0.0093(15) 0.0114(15) 0.0032(12) -0.0062(12) -0.0048(12)
N3 0.0067(14) 0.0082(14) 0.0106(15) 0.0015(11) -0.0034(12) -0.0018(12)
N4 0.0074(14) 0.0086(14) 0.0123(15) 0.0005(12) -0.0039(12) -0.0022(12)
N5 0.0109(15) 0.0091(15) 0.0134(16) -0.0011(12) -0.0053(13) -0.0032(12)
C1 0.0092(17) 0.0136(18) 0.0072(17) 0.0005(14) -0.0013(14) -0.0066(14)
C2 0.0107(17) 0.0154(19) 0.0113(18) 0.0023(14) -0.0051(14) -0.0076(15)
C3 0.0119(18) 0.0127(18) 0.0160(19) 0.0040(15) -0.0038(15) -0.0062(15)
C4 0.0113(18) 0.0144(18) 0.0111(18) -0.0031(14) 0.0007(14) -0.0073(15)
C5 0.0129(18) 0.0171(19) 0.0080(17) 0.0023(14) -0.0049(14) -0.0094(15)
C6 0.0098(17) 0.0121(18) 0.0107(17) 0.0029(14) -0.0025(14) -0.0066(14)
C7 0.0080(17) 0.0171(19) 0.0066(17) 0.0046(14) -0.0021(14) -0.0094(15)
C8 0.0094(17) 0.0134(18) 0.0112(17) 0.0031(14) -0.0040(14) -0.0075(14)
C9 0.0116(18) 0.0128(18) 0.0119(18) -0.0007(14) -0.0036(15) -0.0055(15)
C10 0.0106(18) 0.022(2) 0.0116(18) 0.0036(15) -0.0062(15) -0.0098(16)
C11 0.0120(18) 0.0135(19) 0.0166(19) 0.0066(15) -0.0089(15) -0.0057(15)
C12 0.0098(17) 0.0128(18) 0.0123(18) 0.0048(14) -0.0047(14) -0.0079(14)
C13 0.0086(17) 0.0135(18) 0.0107(17) 0.0040(14) -0.0038(14) -0.0062(14)
C14 0.0099(18) 0.0140(19) 0.0176(19) 0.0048(15) -0.0056(15) -0.0060(15)
C15 0.0119(18) 0.0116(18) 0.0149(19) 0.0001(14) -0.0054(15) -0.0032(15)
C16 0.0115(18) 0.0143(18) 0.0118(18) 0.0028(14) -0.0044(15) -0.0074(15)
C17 0.0090(17) 0.0121(18) 0.0149(18) 0.0010(14) -0.0072(15) -0.0019(14)
C18 0.0093(17) 0.0157(19) 0.0109(18) 0.0035(14) -0.0036(14) -0.0039(15)
C19 0.0099(18) 0.0147(19) 0.0170(19) 0.0047(15) -0.0049(15) -0.0050(15)
C20 0.0077(17) 0.0135(18) 0.0189(19) -0.0003(15) -0.0071(15) -0.0038(14)
C21 0.0091(17) 0.0135(18) 0.0097(17) -0.0010(14) -0.0027(14) -0.0024(14)
C22 0.0032(16) 0.0105(17) 0.0124(18) 0.0008(14) -0.0032(14) 0.0011(14)
C23 0.0090(17) 0.0096(17) 0.0095(17) 0.0020(13) -0.0046(14) -0.0008(14)
C24 0.0048(16) 0.0083(17) 0.0108(17) 0.0025(13) -0.0014(14) -0.0014(13)
C25 0.0100(18) 0.0103(18) 0.0167(19) 0.0011(14) -0.0081(15) -0.0011(14)
C26 0.0131(18) 0.0148(19) 0.0118(18) 0.0017(14) -0.0049(15) -0.0040(15)
C27 0.0093(18) 0.0127(18) 0.0116(18) 0.0045(14) -0.0021(14) -0.0006(15)
C28 0.0072(17) 0.0102(17) 0.0134(18) 0.0009(14) -0.0025(14) -0.0020(14)
C29 0.0066(16) 0.0075(17) 0.0094(17) -0.0003(13) -0.0024(14) 0.0018(13)
C30 0.0076(17) 0.0099(18) 0.019(2) 0.0040(15) -0.0017(15) -0.0036(14)
C31 0.0105(18) 0.0066(17) 0.0193(19) -0.0027(14) -0.0047(15) -0.0019(14)
C32 0.0085(17) 0.0125(18) 0.0136(18) -0.0012(14) -0.0029(14) -0.0030(14)
C33 0.018(2) 0.022(2) 0.024(2) -0.0007(17) -0.0105(17) -0.0047(17)
C34 0.016(2) 0.023(2) 0.024(2) 0.0050(17) -0.0075(17) -0.0072(17)

loop_
_atom_type_symbol
_atom_type_description
_atom_type_scat_dispersion_real
_atom_type_scat_dispersion_imag
_atom_type_scat_source
C C 0.0033 0.0016 'International Tables Vol C Tables 4.2.6.8 and 6.1.1.4'
H H 0.0000 0.0000 'International Tables Vol C Tables 4.2.6.8 and 6.1.1.4'
Fe Fe 0.3463 0.8444 'International Tables Vol C Tables 4.2.6.8 and 6.1.1.4'
I I -0.4742 1.8119 'International Tables Vol C Tables 4.2.6.8 and 6.1.1.4'
N N 0.0061 0.0033 'International Tables Vol C Tables 4.2.6.8 and 6.1.1.4'
O O 0.0106 0.0060 'International Tables Vol C Tables 4.2.6.8 and 6.1.1.4'

loop_
_exptl_crystal_face_index_h
_exptl_crystal_face_index_k
_exptl_crystal_face_index_l
_exptl_crystal_face_perp_dist
7 -11 -5 0.0333
-2 14 7 0.0560
-9 -16 -9 0.0612
-16 -4 -3 0.0698
9 16 9 0.0516
-1 -1 -17 0.0077
1 1 17 0.0087

loop_
_geom_angle_atom_site_label_1
_geom_angle_atom_site_label_2
_geom_angle_atom_site_label_3
_geom_angle
_geom_angle_site_symmetry_1
_geom_angle_site_symmetry_3
_geom_angle_publ_flag
O1 Fe1 N1 89.20(11) . . ?
O1 Fe1 N2 166.25(11) . . ?
O1 Fe1 N3 99.45(10) . . ?
O1 Fe1 N4 88.92(10) . . ?
O2 Fe1 O1 95.37(10) . . ?
O2 Fe1 N1 99.70(11) . . ?
O2 Fe1 N2 90.28(10) . . ?
O2 Fe1 N3 88.96(11) . . ?
O2 Fe1 N4 166.20(11) . . ?
N1 Fe1 N2 77.47(11) . . ?
N1 Fe1 N3 167.19(11) . . ?
N1 Fe1 N4 93.46(11) . . ?
N2 Fe1 N4 88.52(11) . . ?
N3 Fe1 N2 93.17(11) . . ?
N3 Fe1 N4 77.39(11) . . ?
C1 O1 Fe1 132.8(2) . . ?
C17 O2 Fe1 133.0(2) . . ?
C33 O3 H3A 109.5 . . ?
C34 O4 H4 109.5 . . ?
C7 N1 Fe1 124.7(2) . . ?
C7 N1 C8 119.7(3) . . ?
C8 N1 Fe1 115.5(2) . . ?
C13 N2 Fe1 114.6(2) . . ?
C16 N2 Fe1 126.4(2) . . ?
C16 N2 C13 119.0(3) . . ?
C23 N3 Fe1 124.2(2) . . ?
C23 N3 C24 120.4(3) . . ?
C24 N3 Fe1 115.3(2) . . ?
C29 N4 Fe1 114.3(2) . . ?
C32 N4 Fe1 126.7(2) . . ?
C32 N4 C29 118.8(3) . . ?
O5 N5 O7 119.4(3) . . ?
O6 N5 O5 121.4(3) . . ?
O6 N5 O7 119.2(3) . . ?
O1 C1 C2 119.0(3) . . ?
O1 C1 C6 122.8(3) . . ?
C2 C1 C6 118.2(3) . . ?
C1 C2 H2 119.6 . . ?
C3 C2 C1 120.8(3) . . ?
C3 C2 H2 119.6 . . ?
C2 C3 H3 119.3 . . ?
C2 C3 C4 121.4(3) . . ?
C4 C3 H3 119.3 . . ?
C3 C4 I1 121.1(3) . . ?
C5 C4 I1 120.0(3) . . ?
C5 C4 C3 119.0(3) . . ?
C4 C5 H5 119.5 . . ?
C4 C5 C6 120.9(3) . . ?
C6 C5 H5 119.5 . . ?
C1 C6 C5 119.7(3) . . ?
C1 C6 C7 124.2(3) . . ?
C5 C6 C7 116.1(3) . . ?
N1 C7 C6 125.9(3) . . ?
N1 C7 H7 117.0 . . ?
C6 C7 H7 117.0 . . ?
C9 C8 N1 126.6(3) . . ?
C9 C8 C13 119.1(3) . . ?
C13 C8 N1 114.4(3) . . ?
C8 C9 H9 119.7 . . ?
C8 C9 C10 120.6(3) . . ?
C10 C9 H9 119.7 . . ?
C9 C10 H10 119.4 . . ?
C11 C10 C9 121.2(3) . . ?
C11 C10 H10 119.4 . . ?
C10 C11 H11 119.9 . . ?
C10 C11 C12 120.2(3) . . ?
C12 C11 H11 119.9 . . ?
C11 C12 C13 118.5(3) . . ?
C11 C12 C14 124.4(3) . . ?
C14 C12 C13 117.0(3) . . ?
N2 C13 C8 118.0(3) . . ?
N2 C13 C12 121.5(3) . . ?
C8 C13 C12 120.5(3) . . ?
C12 C14 H14 119.8 . . ?
C15 C14 C12 120.3(3) . . ?
C15 C14 H14 119.8 . . ?
C14 C15 H15 120.5 . . ?
C14 C15 C16 118.9(3) . . ?
C16 C15 H15 120.5 . . ?
N2 C16 C15 123.2(3) . . ?
N2 C16 H16 118.4 . . ?
C15 C16 H16 118.4 . . ?
O2 C17 C18 119.5(3) . . ?
O2 C17 C22 122.3(3) . . ?
C18 C17 C22 118.1(3) . . ?
C17 C18 H18 119.5 . . ?
C19 C18 C17 121.1(3) . . ?
C19 C18 H18 119.5 . . ?
C18 C19 H19 119.5 . . ?
C18 C19 C20 121.0(3) . . ?
C20 C19 H19 119.5 . . ?
C19 C20 I2 119.5(3) . . ?
C21 C20 I2 120.9(3) . . ?
C21 C20 C19 119.6(3) . . ?
C20 C21 H21 119.6 . . ?
C20 C21 C22 120.7(3) . . ?
C22 C21 H21 119.6 . . ?
C17 C22 C23 124.1(3) . . ?
C21 C22 C17 119.5(3) . . ?
C21 C22 C23 116.4(3) . . ?
N3 C23 C22 126.6(3) . . ?
N3 C23 H23 116.7 . . ?
C22 C23 H23 116.7 . . ?
N3 C24 C29 115.0(3) . . ?
C25 C24 N3 126.2(3) . . ?
C25 C24 C29 118.8(3) . . ?
C24 C25 H25 119.8 . . ?
C24 C25 C26 120.4(3) . . ?
C26 C25 H25 119.8 . . ?
C25 C26 H26 119.1 . . ?
C27 C26 C25 121.8(3) . . ?
C27 C26 H26 119.1 . . ?
C26 C27 H27 120.2 . . ?
C26 C27 C28 119.5(3) . . ?
C28 C27 H27 120.2 . . ?
C27 C28 C29 118.9(3) . . ?
C30 C28 C27 123.7(3) . . ?
C30 C28 C29 117.4(3) . . ?
N4 C29 C24 117.7(3) . . ?
N4 C29 C28 121.6(3) . . ?
C28 C29 C24 120.6(3) . . ?
C28 C30 H30 120.0 . . ?
C31 C30 C28 120.0(3) . . ?
C31 C30 H30 120.0 . . ?
C30 C31 H31 120.4 . . ?
C30 C31 C32 119.2(3) . . ?
C32 C31 H31 120.4 . . ?
N4 C32 C31 122.9(3) . . ?
N4 C32 H32 118.5 . . ?
C31 C32 H32 118.5 . . ?
O3 C33 H33A 109.5 . . ?
O3 C33 H33B 109.5 . . ?
O3 C33 H33C 109.5 . . ?
H33A C33 H33B 109.5 . . ?
H33A C33 H33C 109.5 . . ?
H33B C33 H33C 109.5 . . ?
O4 C34 H34A 109.5 . . ?
O4 C34 H34B 109.5 . . ?
O4 C34 H34C 109.5 . . ?
H34A C34 H34B 109.5 . . ?
H34A C34 H34C 109.5 . . ?
H34B C34 H34C 109.5 . . ?

loop_
_geom_bond_atom_site_label_1
_geom_bond_atom_site_label_2
_geom_bond_distance
_geom_bond_site_symmetry_2
_geom_bond_publ_flag
I1 C4 2.093(4) . ?
I2 C20 2.088(4) . ?
Fe1 O1 1.914(2) . ?
Fe1 O2 1.910(2) . ?
Fe1 N1 2.104(3) . ?
Fe1 N2 2.136(3) . ?
Fe1 N3 2.107(3) . ?
Fe1 N4 2.148(3) . ?
O1 C1 1.317(4) . ?
O2 C17 1.315(4) . ?
O3 H3A 0.8400 . ?
O3 C33 1.436(4) . ?
O4 H4 0.8400 . ?
O4 C34 1.406(4) . ?
O5 N5 1.248(4) . ?
O6 N5 1.243(4) . ?
O7 N5 1.275(4) . ?
N1 C7 1.297(4) . ?
N1 C8 1.424(4) . ?
N2 C13 1.370(4) . ?
N2 C16 1.321(4) . ?
N3 C23 1.301(4) . ?
N3 C24 1.419(4) . ?
N4 C29 1.371(4) . ?
N4 C32 1.318(5) . ?
C1 C2 1.409(5) . ?
C1 C6 1.417(5) . ?
C2 H2 0.9500 . ?
C2 C3 1.371(5) . ?
C3 H3 0.9500 . ?
C3 C4 1.405(5) . ?
C4 C5 1.372(5) . ?
C5 H5 0.9500 . ?
C5 C6 1.417(5) . ?
C6 C7 1.441(5) . ?
C7 H7 0.9500 . ?
C8 C9 1.372(5) . ?
C8 C13 1.421(5) . ?
C9 H9 0.9500 . ?
C9 C10 1.408(5) . ?
C10 H10 0.9500 . ?
C10 C11 1.374(5) . ?
C11 H11 0.9500 . ?
C11 C12 1.409(5) . ?
C12 C13 1.424(5) . ?
C12 C14 1.415(5) . ?
C14 H14 0.9500 . ?
C14 C15 1.363(5) . ?
C15 H15 0.9500 . ?
C15 C16 1.403(5) . ?
C16 H16 0.9500 . ?
C17 C18 1.412(5) . ?
C17 C22 1.420(5) . ?
C18 H18 0.9500 . ?
C18 C19 1.365(5) . ?
C19 H19 0.9500 . ?
C19 C20 1.403(5) . ?
C20 C21 1.371(5) . ?
C21 H21 0.9500 . ?
C21 C22 1.416(5) . ?
C22 C23 1.431(5) . ?
C23 H23 0.9500 . ?
C24 C25 1.382(5) . ?
C24 C29 1.421(5) . ?
C25 H25 0.9500 . ?
C25 C26 1.406(5) . ?
C26 H26 0.9500 . ?
C26 C27 1.371(5) . ?
C27 H27 0.9500 . ?
C27 C28 1.417(5) . ?
C28 C29 1.418(5) . ?
C28 C30 1.409(5) . ?
C30 H30 0.9500 . ?
C30 C31 1.360(5) . ?
C31 H31 0.9500 . ?
C31 C32 1.405(5) . ?
C32 H32 0.9500 . ?
C33 H33A 0.9800 . ?
C33 H33B 0.9800 . ?
C33 H33C 0.9800 . ?
C34 H34A 0.9800 . ?
C34 H34B 0.9800 . ?
C34 H34C 0.9800 . ?

loop_
_geom_torsion_atom_site_label_1
_geom_torsion_atom_site_label_2
_geom_torsion_atom_site_label_3
_geom_torsion_atom_site_label_4
_geom_torsion
_geom_torsion_site_symmetry_1
_geom_torsion_site_symmetry_2
_geom_torsion_site_symmetry_3
_geom_torsion_site_symmetry_4
_geom_torsion_publ_flag
I1 C4 C5 C6 -177.7(3) . . . . ?
I2 C20 C21 C22 179.8(2) . . . . ?
Fe1 O1 C1 C2 176.4(2) . . . . ?
Fe1 O1 C1 C6 -5.3(5) . . . . ?
Fe1 O2 C17 C18 171.0(2) . . . . ?
Fe1 O2 C17 C22 -11.1(5) . . . . ?
Fe1 N1 C7 C6 -6.6(5) . . . . ?
Fe1 N1 C8 C9 -177.6(3) . . . . ?
Fe1 N1 C8 C13 2.2(4) . . . . ?
Fe1 N2 C13 C8 -2.3(4) . . . . ?
Fe1 N2 C13 C12 177.1(2) . . . . ?
Fe1 N2 C16 C15 -176.9(2) . . . . ?
Fe1 N3 C23 C22 -2.7(5) . . . . ?
Fe1 N3 C24 C25 -176.7(3) . . . . ?
Fe1 N3 C24 C29 2.3(4) . . . . ?
Fe1 N4 C29 C24 -4.4(4) . . . . ?
Fe1 N4 C29 C28 175.1(2) . . . . ?
Fe1 N4 C32 C31 -173.9(2) . . . . ?
O1 C1 C2 C3 179.7(3) . . . . ?
O1 C1 C6 C5 -179.3(3) . . . . ?
O1 C1 C6 C7 1.4(5) . . . . ?
O2 C17 C18 C19 176.8(3) . . . . ?
O2 C17 C22 C21 -176.2(3) . . . . ?
O2 C17 C22 C23 3.0(5) . . . . ?
N1 C8 C9 C10 178.9(3) . . . . ?
N1 C8 C13 N2 0.1(4) . . . . ?
N1 C8 C13 C12 -179.3(3) . . . . ?
N3 C24 C25 C26 178.4(3) . . . . ?
N3 C24 C29 N4 1.5(4) . . . . ?
N3 C24 C29 C28 -178.0(3) . . . . ?
C1 C2 C3 C4 -0.1(5) . . . . ?
C1 C6 C7 N1 4.8(5) . . . . ?
C2 C1 C6 C5 -1.1(5) . . . . ?
C2 C1 C6 C7 179.7(3) . . . . ?
C2 C3 C4 I1 178.0(3) . . . . ?
C2 C3 C4 C5 -1.5(5) . . . . ?
C3 C4 C5 C6 1.8(5) . . . . ?
C4 C5 C6 C1 -0.5(5) . . . . ?
C4 C5 C6 C7 178.8(3) . . . . ?
C5 C6 C7 N1 -174.4(3) . . . . ?
C6 C1 C2 C3 1.4(5) . . . . ?
C7 N1 C8 C9 0.6(5) . . . . ?
C7 N1 C8 C13 -179.6(3) . . . . ?
C8 N1 C7 C6 175.4(3) . . . . ?
C8 C9 C10 C11 0.8(5) . . . . ?
C9 C8 C13 N2 179.9(3) . . . . ?
C9 C8 C13 C12 0.5(5) . . . . ?
C9 C10 C11 C12 -0.2(5) . . . . ?
C10 C11 C12 C13 -0.2(5) . . . . ?
C10 C11 C12 C14 -179.1(3) . . . . ?
C11 C12 C13 N2 -179.3(3) . . . . ?
C11 C12 C13 C8 0.1(5) . . . . ?
C11 C12 C14 C15 -179.6(3) . . . . ?
C12 C14 C15 C16 -1.6(5) . . . . ?
C13 N2 C16 C15 0.8(5) . . . . ?
C13 C8 C9 C10 -0.9(5) . . . . ?
C13 C12 C14 C15 1.6(5) . . . . ?
C14 C12 C13 N2 -0.4(5) . . . . ?
C14 C12 C13 C8 179.0(3) . . . . ?
C14 C15 C16 N2 0.4(5) . . . . ?
C16 N2 C13 C8 179.8(3) . . . . ?
C16 N2 C13 C12 -0.8(5) . . . . ?
C17 C18 C19 C20 0.4(5) . . . . ?
C17 C22 C23 N3 3.7(5) . . . . ?
C18 C17 C22 C21 1.7(5) . . . . ?
C18 C17 C22 C23 -179.1(3) . . . . ?
C18 C19 C20 I2 -179.2(3) . . . . ?
C18 C19 C20 C21 -0.1(5) . . . . ?
C19 C20 C21 C22 0.7(5) . . . . ?
C20 C21 C22 C17 -1.6(5) . . . . ?
C20 C21 C22 C23 179.2(3) . . . . ?
C21 C22 C23 N3 -177.1(3) . . . . ?
C22 C17 C18 C19 -1.2(5) . . . . ?
C23 N3 C24 C25 4.3(5) . . . . ?
C23 N3 C24 C29 -176.7(3) . . . . ?
C24 N3 C23 C22 176.3(3) . . . . ?
C24 C25 C26 C27 -0.1(5) . . . . ?
C25 C24 C29 N4 -179.5(3) . . . . ?
C25 C24 C29 C28 1.0(5) . . . . ?
C25 C26 C27 C28 0.3(5) . . . . ?
C26 C27 C28 C29 0.2(5) . . . . ?
C26 C27 C28 C30 -179.3(3) . . . . ?
C27 C28 C29 N4 179.7(3) . . . . ?
C27 C28 C29 C24 -0.9(5) . . . . ?
C27 C28 C30 C31 -179.6(3) . . . . ?
C28 C30 C31 C32 -0.5(5) . . . . ?
C29 N4 C32 C31 0.4(5) . . . . ?
C29 C24 C25 C26 -0.5(5) . . . . ?
C29 C28 C30 C31 0.9(5) . . . . ?
C30 C28 C29 N4 -0.8(5) . . . . ?
C30 C28 C29 C24 178.7(3) . . . . ?
C30 C31 C32 N4 -0.2(5) . . . . ?
C32 N4 C29 C24 -179.3(3) . . . . ?
C32 N4 C29 C28 0.1(5) . . . . ?

loop_
_exptl_oxdiff_crystal_face_indexfrac_h
_exptl_oxdiff_crystal_face_indexfrac_k
_exptl_oxdiff_crystal_face_indexfrac_l
_exptl_oxdiff_crystal_face_x
_exptl_oxdiff_crystal_face_y
_exptl_oxdiff_crystal_face_z
6.6794 -10.9244 -4.8160 -0.3542 0.0069 0.9351
-1.9758 14.0453 6.6788 0.0679 0.0005 -0.9977
-9.0074 -16.3542 -8.6096 0.5837 -0.0166 0.8118
-16.2921 -3.8071 -3.0498 0.9679 -0.0239 -0.2503
9.2454 16.3129 8.6071 -0.5975 0.0169 -0.8017
-1.3448 -1.3077 -17.2972 0.0217 0.8982 0.4391
1.3448 1.3077 17.2972 -0.0217 -0.8982 -0.4391
